data_7100758
loop_
_publ_author_name
'Young Keun Chung'
'Do Han Kim'

_publ_section_title
;
Tandem Pauson-Khand reaction and Diels-Alder reaction
for access to polycycles in a one-pot reaction
;
_journal_name_full 'Chemical Communications'
_journal_paper_doi 10.1039/b413918f
_journal_year 2005
_chemical_formula_sum 'C30 H28 Cl2 O3'
_chemical_formula_weight 507.42
_space_group_IT_number 14
_symmetry_cell_setting monoclinic
_symmetry_space_group_name_Hall '-P 2ybc'
_symmetry_space_group_name_H-M 'P 1 21/c 1'
_cell_angle_alpha 90.00
_cell_angle_beta 98.267(5)
_cell_angle_gamma 90.00
_cell_formula_units_Z 4
_cell_length_a 9.4991(6)
_cell_length_b 15.8252(13)
_cell_length_c 16.8571(13)
_cell_measurement_temperature 293(2)
_cell_volume 2507.7(3)
_diffrn_ambient_temperature 293(2)
_exptl_crystal_density_diffrn 1.344
_cod_depositor_comments
;
The following automatic conversions were performed:
'_symmetry_cell_setting' value 'Monoclinic' changed to 'monoclinic'
according to '/home/saulius/struct/CIF-dictionaries/cif_core.dic'
dictionary named 'cif_core.dic' version 2.4.1 from 2010-06-29.

Automatic conversion script
Id: cif_fix_enum 1527 2010-12-29 10:47:43Z saulius 
;
_cod_original_sg_symbol_H-M 'P 21/c'
_cod_database_code 7100758

loop_
_symmetry_equiv_pos_as_xyz
'x, y, z'
'-x, y+1/2, -z+1/2'
'-x, -y, -z'
'x, -y-1/2, z-1/2'

loop_
_atom_site_label
_atom_site_type_symbol
_atom_site_fract_x
_atom_site_fract_y
_atom_site_fract_z
_atom_site_U_iso_or_equiv
_atom_site_adp_type
_atom_site_occupancy
_atom_site_symmetry_multiplicity
_atom_site_calc_flag
_atom_site_refinement_flags
_atom_site_disorder_assembly
_atom_site_disorder_group
C1 C 0.2383(6) 0.7880(4) 0.1650(3) 0.0769(17) Uani 1 1 d . . .
C2 C 0.3155(5) 0.7246(3) 0.2233(3) 0.0645(14) Uani 1 1 d . . .
H2 H 0.2549 0.7044 0.2618 0.097 Uiso 1 1 calc R . .
C3 C 0.4597(6) 0.7570(4) 0.2658(4) 0.0817(18) Uani 1 1 d . . .
H3 H 0.4589 0.8150 0.2861 0.123 Uiso 1 1 calc R . .
C4 C 0.5161(6) 0.6914(5) 0.3271(4) 0.0881(19) Uani 1 1 d . . .
C5 C 0.5240(7) 0.6848(7) 0.4091(4) 0.119(3) Uani 1 1 d . . .
H5 H 0.4959 0.7292 0.4393 0.143 Uiso 1 1 calc R . .
C6 C 0.5745(10) 0.6108(9) 0.4450(5) 0.154(4) Uani 1 1 d . . .
H6 H 0.5829 0.6057 0.5004 0.184 Uiso 1 1 calc R . .
C7 C 0.6131(10) 0.5437(8) 0.4004(6) 0.145(3) Uani 1 1 d . . .
H7 H 0.6440 0.4936 0.4260 0.174 Uiso 1 1 calc R . .
C8 C 0.6062(7) 0.5500(5) 0.3162(4) 0.106(2) Uani 1 1 d . . .
H8 H 0.6329 0.5054 0.2857 0.127 Uiso 1 1 calc R . .
C9 C 0.5583(6) 0.6251(5) 0.2818(3) 0.0780(17) Uani 1 1 d . . .
C10 C 0.5240(5) 0.6532(4) 0.1962(3) 0.0692(15) Uani 1 1 d . . .
H10 H 0.5787 0.6248 0.1589 0.104 Uiso 1 1 calc R . .
C11 C 0.3626(5) 0.6509(3) 0.1717(3) 0.0552(13) Uani 1 1 d . . .
H11 H 0.3222 0.5968 0.1854 0.083 Uiso 1 1 calc R . .
C12 C 0.3130(5) 0.6751(3) 0.0824(3) 0.0533(13) Uani 1 1 d . . .
H12 H 0.3981 0.6884 0.0581 0.080 Uiso 1 1 calc R . .
C13 C 0.2331(5) 0.6050(3) 0.0328(3) 0.0488(12) Uani 1 1 d . . .
H13 H 0.1701 0.5748 0.0643 0.073 Uiso 1 1 calc R . .
C14 C 0.3395(5) 0.5436(3) 0.0024(3) 0.0543(13) Uani 1 1 d . . .
H14 H 0.4229 0.5305 0.0418 0.081 Uiso 1 1 calc R . .
C15 C 0.2627(5) 0.4666(3) -0.0358(3) 0.0517(12) Uani 1 1 d . . .
C16 C 0.2553(6) 0.3830(4) -0.0151(3) 0.0667(15) Uani 1 1 d . . .
H16 H 0.3039 0.3626 0.0329 0.080 Uiso 1 1 calc R . .
C17 C 0.1720(7) 0.3298(4) -0.0689(4) 0.0782(17) Uani 1 1 d . . .
H17 H 0.1660 0.2728 -0.0565 0.094 Uiso 1 1 calc R . .
C18 C 0.0997(6) 0.3591(4) -0.1387(4) 0.0782(17) Uani 1 1 d . . .
H18 H 0.0450 0.3220 -0.1732 0.094 Uiso 1 1 calc R . .
C19 C 0.1063(5) 0.4432(4) -0.1593(3) 0.0666(15) Uani 1 1 d . . .
H19 H 0.0558 0.4633 -0.2070 0.080 Uiso 1 1 calc R . .
C20 C 0.1890(5) 0.4969(3) -0.1079(3) 0.0545(13) Uani 1 1 d . . .
C21 C 0.2267(5) 0.5894(3) -0.1089(3) 0.0576(13) Uani 1 1 d . . .
H21 H 0.2154 0.6149 -0.1624 0.086 Uiso 1 1 calc R . .
C22 C 0.1488(5) 0.6372(3) -0.0476(3) 0.0518(12) Uani 1 1 d . . .
H22 H 0.0504 0.6170 -0.0523 0.078 Uiso 1 1 calc R . .
C23 C 0.1484(5) 0.7336(3) -0.0604(3) 0.0576(13) Uani 1 1 d . . .
H23 H 0.2362 0.7476 -0.0818 0.086 Uiso 1 1 calc R . .
C24 C 0.0244(7) 0.7580(4) -0.1248(3) 0.0824(18) Uani 1 1 d . . .
H24A H 0.0414 0.7338 -0.1755 0.124 Uiso 1 1 calc R . .
H24B H -0.0618 0.7327 -0.1111 0.124 Uiso 1 1 calc R . .
C25 C 0.0002(10) 0.8493(5) -0.1362(4) 0.125(3) Uani 1 1 d . . .
H25A H -0.0839 0.8589 -0.1751 0.187 Uiso 1 1 calc R . .
H25B H 0.0809 0.8750 -0.1562 0.187 Uiso 1 1 calc R . .
C26 C -0.0194(15) 0.8886(6) -0.0560(5) 0.216(7) Uani 1 1 d . . .
H26A H -0.0182 0.9495 -0.0622 0.323 Uiso 1 1 calc R . .
H26B H -0.1135 0.8733 -0.0448 0.323 Uiso 1 1 calc R . .
C27 C 0.0753(9) 0.8684(4) 0.0093(4) 0.107(2) Uani 1 1 d . . .
H27A H 0.0261 0.8738 0.0557 0.161 Uiso 1 1 calc R . .
H27B H 0.1488 0.9114 0.0145 0.161 Uiso 1 1 calc R . .
C28 C 0.1495(6) 0.7839(3) 0.0159(3) 0.0610(14) Uani 1 1 d . . .
C29 C 0.2263(5) 0.7551(3) 0.0828(3) 0.0600(14) Uani 1 1 d . . .
O1 O 0.1944(7) 0.8553(3) 0.1873(3) 0.138(2) Uani 1 1 d . . .
O2 O 0.5492(4) 0.7436(3) 0.2045(2) 0.0859(13) Uani 1 1 d . . .
O3 O 0.3719(3) 0.5880(2) -0.06814(18) 0.0588(9) Uani 1 1 d . . .
Cl1 Cl 0.2443(3) 0.41652(14) 0.19527(12) 0.1388(9) Uani 1 1 d D . .
C01A C 0.203(2) 0.3807(9) 0.2861(9) 0.118(6) Uani 0.594(9) 1 d PD A 1
H01A H 0.2665 0.3345 0.3053 0.177 Uiso 0.594(9) 1 calc PR A 1
H01B H 0.1066 0.3597 0.2792 0.177 Uiso 0.594(9) 1 calc PR A 1
Cl2A Cl 0.2216(7) 0.4621(5) 0.3561(3) 0.185(3) Uani 0.594(9) 1 d PD A 1
C01B C 0.282(2) 0.417(2) 0.3021(10) 0.128(10) Uani 0.406(9) 1 d PD A 2
H01C H 0.3196 0.4708 0.3228 0.193 Uiso 0.406(9) 1 calc PR A 2
H01D H 0.3463 0.3719 0.3223 0.193 Uiso 0.406(9) 1 calc PR A 2
Cl2B Cl 0.1028(10) 0.3988(5) 0.3247(5) 0.160(5) Uani 0.406(9) 1 d PD A 2

loop_
_atom_site_aniso_label
_atom_site_aniso_U_11
_atom_site_aniso_U_22
_atom_site_aniso_U_33
_atom_site_aniso_U_23
_atom_site_aniso_U_13
_atom_site_aniso_U_12
C1 0.102(4) 0.058(4) 0.065(4) -0.018(3) -0.006(3) 0.015(3)
C2 0.065(3) 0.075(4) 0.051(3) -0.014(3) 0.000(3) 0.008(3)
C3 0.079(4) 0.092(5) 0.072(4) -0.026(4) 0.001(3) -0.005(3)
C4 0.072(4) 0.129(6) 0.058(4) -0.022(4) -0.009(3) 0.008(4)
C5 0.076(4) 0.211(10) 0.064(5) -0.024(5) -0.015(4) 0.026(5)
C6 0.115(7) 0.268(14) 0.071(6) 0.025(8) -0.011(5) 0.042(8)
C7 0.130(7) 0.194(11) 0.098(7) 0.031(7) -0.028(6) 0.029(7)
C8 0.086(5) 0.135(7) 0.086(6) 0.003(5) -0.022(4) 0.025(4)
C9 0.062(3) 0.110(5) 0.056(4) -0.003(4) -0.012(3) 0.009(3)
C10 0.068(4) 0.077(4) 0.063(4) -0.014(3) 0.008(3) -0.003(3)
C11 0.055(3) 0.064(3) 0.045(3) -0.005(3) 0.002(2) 0.000(2)
C12 0.060(3) 0.056(3) 0.043(3) -0.001(2) 0.003(2) 0.001(3)
C13 0.057(3) 0.049(3) 0.040(3) -0.004(2) 0.004(2) 0.004(2)
C14 0.056(3) 0.063(3) 0.042(3) 0.000(3) 0.002(2) 0.007(3)
C15 0.062(3) 0.051(3) 0.043(3) -0.007(3) 0.012(2) 0.006(3)
C16 0.087(4) 0.059(4) 0.058(3) 0.003(3) 0.022(3) 0.013(3)
C17 0.096(4) 0.056(4) 0.088(5) -0.011(4) 0.032(4) -0.010(3)
C18 0.081(4) 0.069(5) 0.085(5) -0.021(4) 0.012(4) -0.011(3)
C19 0.065(3) 0.075(5) 0.058(3) -0.019(3) 0.001(3) 0.006(3)
C20 0.064(3) 0.054(3) 0.046(3) -0.008(3) 0.010(3) 0.004(3)
C21 0.069(3) 0.065(4) 0.038(3) 0.001(2) 0.006(2) 0.006(3)
C22 0.058(3) 0.055(3) 0.042(3) 0.000(2) 0.005(2) 0.002(2)
C23 0.070(3) 0.051(3) 0.051(3) 0.005(3) 0.004(3) 0.007(3)
C24 0.112(5) 0.071(4) 0.058(4) 0.004(3) -0.008(3) 0.024(3)
C25 0.189(8) 0.096(6) 0.081(5) 0.003(4) -0.008(5) 0.060(5)
C26 0.420(19) 0.126(8) 0.083(6) -0.014(5) -0.022(8) 0.167(10)
C27 0.165(7) 0.061(4) 0.086(5) -0.011(4) -0.017(5) 0.041(4)
C28 0.083(4) 0.042(3) 0.056(3) -0.001(3) 0.006(3) 0.003(3)
C29 0.077(3) 0.047(3) 0.053(3) -0.005(3) 0.000(3) -0.003(3)
O1 0.224(6) 0.091(4) 0.082(3) -0.034(3) -0.030(3) 0.066(4)
O2 0.076(3) 0.092(3) 0.091(3) -0.020(2) 0.015(2) -0.024(2)
O3 0.058(2) 0.067(2) 0.054(2) -0.0030(17) 0.0151(16) -0.0008(17)
Cl1 0.206(2) 0.1154(17) 0.0963(15) 0.0145(12) 0.0264(14) 0.0115(15)
C01A 0.142(16) 0.077(12) 0.144(14) 0.004(9) 0.055(13) 0.015(10)
Cl2A 0.217(6) 0.225(6) 0.109(3) -0.051(4) 0.012(3) 0.008(5)
C01B 0.16(3) 0.11(2) 0.13(2) -0.003(16) 0.057(17) 0.053(18)
Cl2B 0.198(8) 0.147(7) 0.147(6) 0.019(5) 0.061(6) 0.046(6)

loop_
_geom_bond_atom_site_label_1
_geom_bond_atom_site_label_2
_geom_bond_distance
_geom_bond_site_symmetry_2
_geom_bond_publ_flag
C1 O1 1.222(6) . ?
C1 C29 1.469(7) . ?
C1 C2 1.518(7) . ?
C2 C3 1.540(7) . ?
C2 C11 1.559(6) . ?
C3 O2 1.444(7) . ?
C3 C4 1.508(9) . ?
C4 C5 1.377(9) . ?
C4 C9 1.391(8) . ?
C5 C6 1.373(12) . ?
C6 C7 1.381(12) . ?
C7 C8 1.414(11) . ?
C8 C9 1.371(9) . ?
C9 C10 1.500(8) . ?
C10 O2 1.454(6) . ?
C10 C11 1.530(7) . ?
C11 C12 1.558(6) . ?
C12 C29 1.512(7) . ?
C12 C13 1.524(6) . ?
C13 C14 1.542(6) . ?
C13 C22 1.558(6) . ?
C14 O3 1.452(5) . ?
C14 C15 1.515(6) . ?
C15 C16 1.372(7) . ?
C15 C20 1.398(6) . ?
C16 C17 1.397(8) . ?
C17 C18 1.356(8) . ?
C18 C19 1.380(8) . ?
C19 C20 1.376(7) . ?
C20 C21 1.508(7) . ?
C21 O3 1.449(5) . ?
C21 C22 1.551(6) . ?
C22 C23 1.540(6) . ?
C23 C28 1.511(7) . ?
C23 C24 1.532(7) . ?
C24 C25 1.471(8) . ?
C25 C26 1.524(10) . ?
C26 C27 1.356(10) . ?
C27 C28 1.508(7) . ?
C28 C29 1.333(7) . ?
Cl1 C01A 1.728(13) . ?
Cl1 C01B 1.785(17) . ?
C01A Cl2A 1.738(13) . ?
C01B Cl2B 1.816(17) . ?
